data_4509046
loop_
_publ_author_name
'Wang, Ying'
'Zhao, Xiao-Qing'
'Shi, Wei'
'Cheng, Peng'
'Liao, Dai-Zheng'
'Yan, Shi-Ping'

_publ_section_title
;
 Self-Assembly of a Series of Metal&#x2212;Organic Frameworks Based on
 4-Pyridyl-1,2,4-triazole and Copper(II) Ion
;
_journal_issue 5
_journal_name_full 'Crystal Growth &amp; Design'
_journal_page_first 2137
_journal_paper_doi 10.1021/cg800719u
_journal_volume 9
_journal_year 2009
_chemical_formula_sum 'C28 H53 Cu4 F18 N16 O15.5 Si3'
_chemical_formula_weight 1542.29
_chemical_name_systematic
; 
 ? 
;
_space_group_IT_number 14
_symmetry_cell_setting monoclinic
_symmetry_space_group_name_Hall '-P 2ybc'
_symmetry_space_group_name_H-M 'P 1 21/c 1'
_atom_sites_solution_hydrogens geom
_atom_sites_solution_primary direct
_atom_sites_solution_secondary difmap
_audit_creation_method SHELXL-97
_cell_angle_alpha 90.00
_cell_angle_beta 109.975(2)
_cell_angle_gamma 90.00
_cell_formula_units_Z 4
_cell_length_a 18.924(2)
_cell_length_b 18.028(2)
_cell_length_c 18.484(2)
_cell_measurement_reflns_used 6041
_cell_measurement_temperature 294(2)
_cell_measurement_theta_max 26.08
_cell_measurement_theta_min 2.21
_cell_volume 5926.7(11)
_computing_cell_refinement 'Bruker SMART'
_computing_data_collection 'Bruker SMART'
_computing_data_reduction 'Bruker SAINT'
_computing_molecular_graphics 'Bruker SHELXTL'
_computing_publication_material 'Bruker SHELXTL'
_computing_structure_refinement 'SHELXL-97 (Sheldrick, 1997)'
_computing_structure_solution 'SHELXS-97 (Sheldrick, 1990)'
_diffrn_ambient_temperature 294(2)
_diffrn_measured_fraction_theta_full 1.000
_diffrn_measured_fraction_theta_max 1.000
_diffrn_measurement_device_type 'CCD area detector'
_diffrn_measurement_method 'phi and omega scans'
_diffrn_radiation_monochromator graphite
_diffrn_radiation_source 'fine-focus sealed tube'
_diffrn_radiation_type MoK\a
_diffrn_radiation_wavelength 0.71073
_diffrn_reflns_av_R_equivalents 0.0598
_diffrn_reflns_av_sigmaI/netI 0.0749
_diffrn_reflns_limit_h_max 20
_diffrn_reflns_limit_h_min -22
_diffrn_reflns_limit_k_max 20
_diffrn_reflns_limit_k_min -21
_diffrn_reflns_limit_l_max 21
_diffrn_reflns_limit_l_min -18
_diffrn_reflns_number 29961
_diffrn_reflns_theta_full 25.02
_diffrn_reflns_theta_max 25.02
_diffrn_reflns_theta_min 1.14
_exptl_absorpt_coefficient_mu 1.603
_exptl_absorpt_correction_T_max 1.000000
_exptl_absorpt_correction_T_min 0.776777
_exptl_absorpt_correction_type multi-scan
_exptl_absorpt_process_details SADABS
_exptl_crystal_density_diffrn 1.728
_exptl_crystal_density_meas ?
_exptl_crystal_density_method 'not measured'
_exptl_crystal_F_000 3108
_exptl_crystal_size_max 0.20
_exptl_crystal_size_mid 0.20
_exptl_crystal_size_min 0.14
_refine_diff_density_max 1.143
_refine_diff_density_min -0.712
_refine_diff_density_rms 0.152
_refine_ls_extinction_method none
_refine_ls_goodness_of_fit_ref 1.036
_refine_ls_hydrogen_treatment constr
_refine_ls_matrix_type full
_refine_ls_number_parameters 877
_refine_ls_number_reflns 10456
_refine_ls_number_restraints 135
_refine_ls_restrained_S_all 1.293
_refine_ls_R_factor_all 0.1038
_refine_ls_R_factor_gt 0.0637
_refine_ls_shift/su_max 0.002
_refine_ls_shift/su_mean 0.000
_refine_ls_structure_factor_coef Fsqd
_refine_ls_weighting_details 'calc w=1/[\s^2^(Fo^2^)+(0.1230P)^2^+13.4323P] where P=(Fo^2^+2Fc^2^)/3'
_refine_ls_weighting_scheme calc
_refine_ls_wR_factor_gt 0.1850
_refine_ls_wR_factor_ref 0.2149
_reflns_number_gt 6823
_reflns_number_total 10456
_reflns_threshold_expression >2sigma(I)
_cod_data_source_file cg800719usup1.cif
_cod_data_source_block 9
_cod_depositor_comments
;
The following automatic conversions were performed:

'_symmetry_cell_setting' value 'Monoclinic' changed to 'monoclinic'
according to /home/saulius/struct/CIF-dictionaries/cif_core.dic
dictionary named 'cif_core.dic' version 2.4.2 from
2011-04-26.

'_exptl_absorpt_correction_type' value 'MULTI-SCAN'
changed to 'multi-scan' according to
/home/saulius/struct/CIF-dictionaries/cif_core.dic dictionary named
'cif_core.dic' version 2.4.2 from
2011-04-26.

'_refine_ls_hydrogen_treatment' value 'CONSTR' changed
to 'constr' according to
/home/saulius/struct/CIF-dictionaries/cif_core.dic dictionary named
'cif_core.dic' version 2.4.2 from 2011-04-26.

Automatic conversion script
Id: cif_fix_values 1891 2012-01-12 08:04:46Z andrius 

The following automatic conversions were performed:

'_exptl_crystal_density_meas' value 'NONE' was changed to '?' - the
value is perceived as not measured.

Automatic conversion script
Id: cif_fix_values 3008 2015-01-20 13:52:24Z robertas 
;
_cod_original_cell_volume 5926.6(13)
_cod_original_sg_symbol_H-M P2(1)/c
_cod_original_formula_sum 'C28 H53 Cu4 F18 N16 O15.50 Si3'
_cod_database_code 4509046

loop_
_symmetry_equiv_pos_as_xyz
'x, y, z'
'-x, y+1/2, -z+1/2'
'-x, -y, -z'
'x, -y-1/2, z-1/2'

loop_
_atom_site_label
_atom_site_type_symbol
_atom_site_fract_x
_atom_site_fract_y
_atom_site_fract_z
_atom_site_U_iso_or_equiv
_atom_site_adp_type
_atom_site_occupancy
_atom_site_symmetry_multiplicity
_atom_site_calc_flag
_atom_site_refinement_flags
_atom_site_disorder_assembly
_atom_site_disorder_group
Cu1 Cu 0.42242(6) 0.57470(7) 0.76229(7) 0.0317(3) Uani 1 1 d . . .
Cu2 Cu 0.31203(5) 0.45480(6) 0.63327(6) 0.0242(3) Uani 1 1 d . . .
Cu3 Cu 0.22844(5) 0.40547(6) 0.43766(6) 0.0226(3) Uani 1 1 d . . .
Cu4 Cu 0.08941(6) 0.39115(6) 0.27575(6) 0.0274(3) Uani 1 1 d . . .
Si1 Si 0.7981(4) 0.4453(6) 0.0924(5) 0.096(3) Uani 0.60 1 d P A 1
F1 F 0.7484(10) 0.4773(11) 0.1399(12) 0.130(6) Uani 0.60 1 d PU A 1
F2 F 0.8186(12) 0.3663(13) 0.1342(12) 0.143(7) Uani 0.60 1 d PU A 1
F3 F 0.8754(12) 0.4837(13) 0.1425(14) 0.158(8) Uani 0.60 1 d PU A 1
F4 F 0.8382(15) 0.4206(15) 0.0291(15) 0.179(9) Uani 0.60 1 d PU A 1
F5 F 0.7784(11) 0.5251(11) 0.0417(12) 0.134(7) Uani 0.60 1 d PU A 1
F6 F 0.7286(12) 0.3980(12) 0.0313(13) 0.155(8) Uani 0.60 1 d PU A 1
Si1' Si 0.8872(6) 0.5728(6) 0.0378(6) 0.084(3) Uani 0.40 1 d PD B 2
F1' F 0.8753(13) 0.5965(13) -0.0471(8) 0.126(9) Uani 0.40 1 d PDU B 2
F2' F 0.8941(10) 0.6582(7) 0.0572(11) 0.090(6) Uani 0.40 1 d PDU B 2
F3' F 0.9757(8) 0.5646(14) 0.0567(14) 0.154(11) Uani 0.40 1 d PDU B 2
F4' F 0.9052(15) 0.5506(16) 0.1253(9) 0.219(18) Uani 0.40 1 d PDU B 2
F5' F 0.8806(16) 0.4899(9) 0.0063(17) 0.29(2) Uani 0.40 1 d PDU B 2
F6' F 0.7993(7) 0.5809(14) 0.0217(14) 0.155(12) Uani 0.40 1 d PDU B 2
Si2 Si 0.36932(15) 0.22552(15) 0.28653(15) 0.0332(6) Uani 1 1 d . . .
F7 F 0.3727(6) 0.2657(4) 0.2070(4) 0.093(3) Uani 1 1 d . . .
F8 F 0.4028(4) 0.3033(4) 0.3360(4) 0.065(2) Uani 1 1 d . . .
F9 F 0.4572(4) 0.1947(6) 0.3039(6) 0.122(4) Uani 1 1 d . . .
F10 F 0.3699(6) 0.1868(4) 0.3674(4) 0.103(3) Uani 1 1 d . . .
F11 F 0.2821(4) 0.2558(5) 0.2686(5) 0.093(3) Uani 1 1 d . . .
F12 F 0.3383(3) 0.1457(3) 0.2391(3) 0.0491(15) Uani 1 1 d . . .
Si3 Si 0.0000 0.5000 0.5000 0.0299(8) Uani 1 2 d S . .
F13 F 0.0806(4) 0.5177(6) 0.4863(5) 0.101(3) Uani 1 1 d . . .
F14 F -0.0062(5) 0.4185(4) 0.4580(4) 0.095(3) Uani 1 1 d . . .
F15 F -0.0483(3) 0.5386(4) 0.4149(4) 0.0563(17) Uani 1 1 d . . .
Si4 Si 0.5000 1.0000 0.0000 0.0445(11) Uani 1 2 d S . .
F16 F 0.5093(4) 1.0110(6) 0.0940(4) 0.087(3) Uani 1 1 d . . .
F17 F 0.5057(5) 0.9096(4) 0.0125(6) 0.098(3) Uani 1 1 d . . .
F18 F 0.5936(3) 1.0056(5) 0.0224(4) 0.069(2) Uani 1 1 d . . .
O1 O 0.4038(3) 0.5059(4) 0.6791(4) 0.0350(16) Uani 1 1 d . . .
H1 H 0.4425 0.4969 0.6599 0.042 Uiso 1 1 calc R . .
O2 O 0.2681(4) 0.5152(4) 0.5062(4) 0.0420(17) Uani 1 1 d . . .
H2A H 0.3112 0.5176 0.5411 0.050 Uiso 1 1 d R . .
H2B H 0.2393 0.5528 0.4964 0.050 Uiso 1 1 d R . .
O3 O 0.1296(3) 0.4344(4) 0.3747(3) 0.0298(14) Uani 1 1 d . . .
H3 H 0.1021 0.4685 0.3920 0.036 Uiso 1 1 calc R . .
O4 O 0.0360(5) 0.4954(4) 0.2195(4) 0.060(2) Uani 1 1 d . . .
H4A H -0.0098 0.5041 0.2135 0.072 Uiso 1 1 d R . .
H4B H 0.0613 0.5268 0.2042 0.072 Uiso 1 1 d R . .
N1 N 0.5324(4) 0.5461(4) 0.8025(4) 0.0304(18) Uani 1 1 d . . .
N2 N 0.7037(4) 0.5598(4) 0.7514(4) 0.0275(17) Uani 1 1 d . . .
N3 N 0.7464(4) 0.5805(4) 0.6587(4) 0.0245(16) Uani 1 1 d . . .
N4 N 0.8046(4) 0.5883(4) 0.7276(4) 0.0239(16) Uani 1 1 d . . .
N5 N 0.2181(4) 0.3936(4) 0.5964(4) 0.0232(16) Uani 1 1 d . . .
N6 N 0.1884(4) 0.3738(4) 0.5201(4) 0.0252(16) Uani 1 1 d . . .
N7 N 0.1289(4) 0.3137(4) 0.5831(4) 0.0231(16) Uani 1 1 d . . .
N8 N 0.0578(4) 0.1668(4) 0.6766(5) 0.0337(19) Uani 1 1 d . . .
N9 N 0.3590(4) 0.3829(4) 0.5805(4) 0.0218(15) Uani 1 1 d . . .
N10 N 0.3290(4) 0.3652(4) 0.5031(4) 0.0214(15) Uani 1 1 d . . .
N11 N 0.4276(4) 0.2956(4) 0.5572(4) 0.0227(15) Uani 1 1 d . . .
N12 N 0.5594(4) 0.1456(4) 0.6467(5) 0.0320(18) Uani 1 1 d . . .
N13 N -0.0009(4) 0.3439(4) 0.2970(4) 0.0309(18) Uani 1 1 d . . .
N14 N -0.1895(4) 0.3839(4) 0.3019(5) 0.0320(18) Uani 1 1 d . . .
N15 N -0.2649(4) 0.4675(4) 0.3193(4) 0.0297(18) Uani 1 1 d . . .
N16 N -0.3082(4) 0.4111(4) 0.2756(5) 0.0318(18) Uani 1 1 d . . .
C1 C 0.5596(6) 0.5105(7) 0.8694(7) 0.054(3) Uani 1 1 d . . .
H1A H 0.5269 0.4988 0.8956 0.065 Uiso 1 1 calc R . .
C2 C 0.6341(7) 0.4901(8) 0.9017(8) 0.073(4) Uani 1 1 d . . .
H2 H 0.6515 0.4673 0.9497 0.088 Uiso 1 1 calc R . .
C3 C 0.6815(6) 0.5038(8) 0.8626(7) 0.060(4) Uani 1 1 d . . .
H3A H 0.7315 0.4887 0.8820 0.072 Uiso 1 1 calc R . .
C4 C 0.6541(5) 0.5406(5) 0.7935(5) 0.031(2) Uani 1 1 d . . .
C5 C 0.5797(4) 0.5623(5) 0.7650(5) 0.0250(19) Uani 1 1 d . . .
H5 H 0.5622 0.5886 0.7189 0.030 Uiso 1 1 calc R . .
C6 C 0.6861(5) 0.5642(5) 0.6732(5) 0.0244(19) Uani 1 1 d . . .
H6 H 0.6386 0.5568 0.6367 0.029 Uiso 1 1 calc R . .
C7 C 0.7778(5) 0.5756(5) 0.7825(5) 0.027(2) Uani 1 1 d . . .
H7 H 0.8052 0.5772 0.8349 0.033 Uiso 1 1 calc R . .
C8 C 0.1810(5) 0.3570(5) 0.6323(5) 0.0262(19) Uani 1 1 d . . .
H8 H 0.1894 0.3604 0.6848 0.031 Uiso 1 1 calc R . .
C9 C 0.1354(5) 0.3255(5) 0.5136(5) 0.028(2) Uani 1 1 d . . .
H9 H 0.1065 0.3026 0.4679 0.034 Uiso 1 1 calc R . .
C10 C 0.0781(5) 0.2622(5) 0.5980(5) 0.028(2) Uani 1 1 d . . .
C11 C 0.0058(5) 0.2558(6) 0.5469(6) 0.041(3) Uani 1 1 d . . .
H11 H -0.0120 0.2864 0.5040 0.050 Uiso 1 1 calc R . .
C12 C -0.0391(6) 0.2022(7) 0.5620(7) 0.058(3) Uani 1 1 d . . .
H12 H -0.0882 0.1955 0.5287 0.069 Uiso 1 1 calc R . .
C13 C -0.0115(5) 0.1591(7) 0.6258(6) 0.049(3) Uani 1 1 d . . .
H13 H -0.0423 0.1225 0.6345 0.059 Uiso 1 1 calc R . .
C14 C 0.1034(5) 0.2178(5) 0.6622(5) 0.027(2) Uani 1 1 d . . .
H14 H 0.1524 0.2230 0.6960 0.032 Uiso 1 1 calc R . .
C15 C 0.4182(5) 0.3407(5) 0.6122(5) 0.0239(19) Uani 1 1 d . . .
H15 H 0.4487 0.3416 0.6637 0.029 Uiso 1 1 calc R . .
C16 C 0.3716(5) 0.3131(5) 0.4905(5) 0.0231(18) Uani 1 1 d . . .
H16 H 0.3646 0.2913 0.4430 0.028 Uiso 1 1 calc R . .
C17 C 0.4846(4) 0.2411(5) 0.5674(5) 0.0234(19) Uani 1 1 d . . .
C18 C 0.5172(5) 0.2304(6) 0.5130(5) 0.037(2) Uani 1 1 d . . .
H18 H 0.5030 0.2581 0.4679 0.044 Uiso 1 1 calc R . .
C19 C 0.5717(6) 0.1774(6) 0.5278(6) 0.049(3) Uani 1 1 d . . .
H19 H 0.5954 0.1687 0.4921 0.059 Uiso 1 1 calc R . .
C20 C 0.5921(6) 0.1368(6) 0.5941(6) 0.042(3) Uani 1 1 d . . .
H20 H 0.6302 0.1018 0.6027 0.050 Uiso 1 1 calc R . .
C21 C 0.5061(5) 0.1980(5) 0.6333(5) 0.028(2) Uani 1 1 d . . .
H21 H 0.4828 0.2056 0.6696 0.033 Uiso 1 1 calc R . .
C22 C 0.0036(5) 0.2727(7) 0.3130(6) 0.045(3) Uani 1 1 d . . .
H22 H 0.0477 0.2480 0.3161 0.055 Uiso 1 1 calc R . .
C23 C -0.0528(6) 0.2325(6) 0.3254(8) 0.056(3) Uani 1 1 d . . .
H23 H -0.0471 0.1820 0.3357 0.067 Uiso 1 1 calc R . .
C24 C -0.1185(6) 0.2690(6) 0.3223(7) 0.046(3) Uani 1 1 d . . .
H24 H -0.1579 0.2438 0.3307 0.055 Uiso 1 1 calc R . .
C25 C -0.1229(5) 0.3431(6) 0.3065(6) 0.034(2) Uani 1 1 d . . .
C26 C -0.0630(5) 0.3799(5) 0.2938(6) 0.032(2) Uani 1 1 d . . .
H26 H -0.0667 0.4305 0.2831 0.038 Uiso 1 1 calc R . .
C27 C -0.1942(5) 0.4495(5) 0.3342(5) 0.030(2) Uani 1 1 d . . .
H27 H -0.1533 0.4780 0.3629 0.036 Uiso 1 1 calc R . .
C28 C -0.2626(5) 0.3630(5) 0.2650(6) 0.037(2) Uani 1 1 d . . .
H28 H -0.2773 0.3198 0.2363 0.045 Uiso 1 1 calc R . .
O5 O 0.858(2) 0.6209(15) 0.2164(14) 0.160(14) Uani 0.50 1 d P . .
O6 O 0.7293(17) 0.2229(19) 0.131(2) 0.190(17) Uani 0.50 1 d P . .
O7 O 0.6179(10) 0.1218(9) 0.1722(9) 0.168(7) Uani 1 1 d . . .
O8 O 0.2588(9) 0.3050(10) 0.0740(10) 0.188(8) Uani 1 1 d . . .
O9 O 0.1545(16) 0.5892(16) 0.1437(19) 0.140(10) Uani 0.50 1 d PU . .
O10 O 0.3907(5) 0.4752(5) 0.8452(6) 0.072(3) Uani 1 1 d . . .
O11 O 0.4376(5) 0.6782(5) 0.6803(5) 0.068(2) Uani 1 1 d . . .
O12 O 0.3339(16) 0.7911(16) 0.7010(16) 0.128(9) Uani 0.50 1 d PU C 1
O12' O 0.415(3) 0.838(3) 0.703(3) 0.13(2) Uani 0.25 1 d P D 2
O13 O 0.3676(7) 0.6464(8) 0.5257(8) 0.129(5) Uani 1 1 d . . .
O14 O 0.2361(15) 0.805(2) 0.5788(18) 0.177(15) Uani 0.50 1 d P . .
O15 O 0.0105(11) 0.6083(8) 0.3134(9) 0.117(6) Uani 0.75 1 d P . .
O16 O 0.3334(19) 0.1303(15) 0.4835(15) 0.150(13) Uani 0.50 1 d P . .
O17 O 0.1951(4) 0.2687(5) 0.3698(5) 0.063(2) Uani 1 1 d . . .
O18 O 0.1782(8) 0.6375(8) 0.5134(11) 0.165(7) Uani 1 1 d . . .
O19 O 0.159(3) 0.599(3) 0.340(3) 0.099(14) Uani 0.25 1 d PU E 1
O19' O 0.201(3) 0.597(3) 0.295(3) 0.114(16) Uani 0.25 1 d PU F 2

loop_
_atom_site_aniso_label
_atom_site_aniso_U_11
_atom_site_aniso_U_22
_atom_site_aniso_U_33
_atom_site_aniso_U_23
_atom_site_aniso_U_13
_atom_site_aniso_U_12
Cu1 0.0182(6) 0.0389(7) 0.0407(7) -0.0178(5) 0.0136(5) -0.0083(5)
Cu2 0.0178(5) 0.0274(6) 0.0293(6) -0.0092(5) 0.0104(5) -0.0033(4)
Cu3 0.0169(5) 0.0312(6) 0.0200(6) 0.0037(4) 0.0066(4) 0.0028(4)
Cu4 0.0157(5) 0.0409(7) 0.0266(6) -0.0089(5) 0.0086(5) 0.0019(5)
Si1 0.066(5) 0.126(7) 0.099(6) 0.024(5) 0.033(5) 0.026(5)
F1 0.120(10) 0.153(11) 0.154(11) 0.000(9) 0.093(9) 0.001(8)
F2 0.155(11) 0.149(12) 0.131(11) 0.021(9) 0.056(9) 0.020(9)
F3 0.128(11) 0.147(12) 0.163(12) -0.021(10) 0.003(9) 0.006(10)
F4 0.189(13) 0.192(14) 0.174(13) -0.001(10) 0.084(11) 0.018(10)
F5 0.137(11) 0.125(11) 0.133(11) 0.035(9) 0.037(9) 0.029(9)
F6 0.140(12) 0.156(12) 0.152(12) 0.013(10) 0.027(9) -0.024(10)
Si1' 0.064(6) 0.120(10) 0.058(6) 0.016(6) 0.008(5) 0.006(6)
F1' 0.130(13) 0.143(14) 0.096(12) 0.020(10) 0.025(10) -0.026(10)
F2' 0.093(10) 0.069(10) 0.102(11) -0.026(9) 0.024(9) -0.017(8)
F3' 0.152(15) 0.173(16) 0.145(15) -0.008(11) 0.062(11) -0.008(11)
F4' 0.21(2) 0.23(2) 0.21(2) 0.015(12) 0.070(13) -0.002(12)
F5' 0.29(3) 0.28(3) 0.30(3) -0.007(13) 0.091(14) 0.008(13)
F6' 0.138(15) 0.152(16) 0.166(16) 0.015(11) 0.042(11) 0.003(11)
Si2 0.0382(15) 0.0337(15) 0.0299(14) -0.0043(11) 0.0146(12) 0.0009(12)
F7 0.168(9) 0.078(6) 0.057(5) -0.003(4) 0.070(6) -0.018(6)
F8 0.107(6) 0.044(4) 0.050(4) -0.014(3) 0.035(4) -0.013(4)
F9 0.049(5) 0.134(9) 0.157(9) -0.067(7) 0.003(5) 0.019(5)
F10 0.215(11) 0.056(5) 0.042(4) -0.008(4) 0.049(6) -0.034(6)
F11 0.050(4) 0.098(6) 0.126(7) -0.025(6) 0.023(5) 0.025(4)
F12 0.064(4) 0.041(4) 0.039(3) -0.012(3) 0.013(3) -0.005(3)
Si3 0.0230(17) 0.037(2) 0.030(2) -0.0055(16) 0.0090(16) 0.0043(15)
F13 0.037(4) 0.186(10) 0.088(6) 0.032(6) 0.031(4) -0.004(5)
F14 0.141(8) 0.048(5) 0.062(5) -0.021(4) -0.011(5) 0.026(5)
F15 0.054(4) 0.058(4) 0.043(4) 0.009(3) -0.002(3) 0.001(3)
Si4 0.038(2) 0.060(3) 0.036(2) 0.008(2) 0.0144(19) 0.024(2)
F16 0.062(5) 0.158(8) 0.048(4) 0.001(5) 0.028(4) 0.010(5)
F17 0.098(6) 0.059(5) 0.169(9) 0.028(5) 0.086(7) 0.035(4)
F18 0.039(4) 0.109(6) 0.063(5) 0.014(4) 0.023(3) 0.023(4)
O1 0.021(3) 0.044(4) 0.046(4) -0.021(3) 0.018(3) -0.008(3)
O2 0.041(4) 0.041(4) 0.037(4) 0.002(3) 0.005(3) 0.000(3)
O3 0.020(3) 0.045(4) 0.022(3) -0.004(3) 0.004(3) 0.013(3)
O4 0.058(5) 0.057(5) 0.055(5) 0.011(4) 0.008(4) 0.024(4)
N1 0.026(4) 0.036(5) 0.032(4) -0.007(4) 0.014(4) -0.005(3)
N2 0.019(4) 0.037(5) 0.027(4) 0.002(3) 0.009(3) -0.001(3)
N3 0.016(4) 0.035(4) 0.022(4) 0.005(3) 0.007(3) -0.001(3)
N4 0.016(3) 0.036(4) 0.019(4) 0.001(3) 0.005(3) 0.004(3)
N5 0.022(4) 0.024(4) 0.023(4) 0.002(3) 0.006(3) -0.004(3)
N6 0.023(4) 0.029(4) 0.024(4) 0.000(3) 0.008(3) -0.006(3)
N7 0.020(4) 0.027(4) 0.022(4) 0.004(3) 0.007(3) -0.005(3)
N8 0.022(4) 0.042(5) 0.038(5) 0.015(4) 0.010(4) -0.003(3)
N9 0.020(4) 0.023(4) 0.022(4) 0.000(3) 0.007(3) -0.001(3)
N10 0.022(4) 0.022(4) 0.020(4) 0.003(3) 0.006(3) 0.001(3)
N11 0.022(4) 0.024(4) 0.023(4) 0.004(3) 0.009(3) 0.004(3)
N12 0.024(4) 0.031(4) 0.045(5) 0.013(4) 0.017(4) 0.011(3)
N13 0.014(4) 0.038(5) 0.041(5) -0.015(4) 0.010(3) -0.001(3)
N14 0.023(4) 0.037(5) 0.042(5) -0.014(4) 0.018(4) -0.002(3)
N15 0.017(4) 0.034(4) 0.041(5) -0.012(4) 0.013(3) -0.006(3)
N16 0.018(4) 0.037(5) 0.041(5) -0.018(4) 0.012(4) -0.008(3)
C1 0.039(6) 0.079(9) 0.056(7) 0.025(6) 0.033(6) 0.003(6)
C2 0.051(7) 0.108(12) 0.073(9) 0.055(8) 0.035(7) 0.021(7)
C3 0.032(6) 0.089(10) 0.067(8) 0.040(7) 0.028(6) 0.021(6)
C4 0.028(5) 0.038(6) 0.031(5) -0.001(4) 0.016(4) -0.001(4)
C5 0.018(4) 0.035(5) 0.025(5) -0.006(4) 0.011(4) -0.008(4)
C6 0.021(4) 0.030(5) 0.021(5) 0.001(4) 0.005(4) 0.000(4)
C7 0.019(4) 0.037(5) 0.024(5) -0.002(4) 0.004(4) -0.001(4)
C8 0.026(5) 0.032(5) 0.022(5) 0.002(4) 0.009(4) 0.001(4)
C9 0.023(5) 0.039(6) 0.022(5) -0.001(4) 0.007(4) -0.008(4)
C10 0.025(5) 0.035(5) 0.026(5) 0.004(4) 0.009(4) -0.003(4)
C11 0.029(5) 0.057(7) 0.033(6) 0.020(5) 0.004(4) -0.006(5)
C12 0.026(5) 0.082(9) 0.056(7) 0.025(7) 0.002(5) -0.015(6)
C13 0.027(5) 0.068(8) 0.044(6) 0.025(6) 0.001(5) -0.015(5)
C14 0.016(4) 0.038(5) 0.027(5) 0.001(4) 0.009(4) -0.003(4)
C15 0.020(4) 0.026(5) 0.024(5) 0.001(4) 0.006(4) 0.001(4)
C16 0.026(4) 0.022(5) 0.019(4) 0.000(3) 0.005(4) 0.003(4)
C17 0.020(4) 0.021(5) 0.027(5) 0.002(4) 0.005(4) 0.003(4)
C18 0.043(6) 0.044(6) 0.028(5) 0.003(4) 0.017(5) 0.005(5)
C19 0.048(6) 0.062(8) 0.050(7) 0.015(6) 0.032(6) 0.023(6)
C20 0.038(6) 0.041(6) 0.050(7) 0.013(5) 0.022(5) 0.020(5)
C21 0.027(5) 0.029(5) 0.029(5) 0.004(4) 0.013(4) 0.008(4)
C22 0.020(5) 0.059(8) 0.059(7) -0.009(6) 0.016(5) 0.006(5)
C23 0.048(7) 0.032(6) 0.096(10) 0.002(6) 0.034(7) 0.007(5)
C24 0.033(5) 0.036(6) 0.077(8) -0.003(5) 0.027(6) -0.001(5)
C25 0.022(5) 0.046(6) 0.036(5) -0.012(5) 0.014(4) 0.000(4)
C26 0.022(5) 0.031(5) 0.043(6) -0.008(4) 0.013(4) -0.002(4)
C27 0.024(5) 0.034(5) 0.032(5) -0.009(4) 0.011(4) -0.005(4)
C28 0.025(5) 0.035(6) 0.056(7) -0.021(5) 0.019(5) -0.008(4)
O5 0.30(4) 0.12(2) 0.101(19) 0.024(16) 0.13(2) 0.10(2)
O6 0.12(2) 0.17(3) 0.21(4) -0.07(3) -0.03(2) 0.05(2)
O7 0.185(15) 0.135(13) 0.132(13) -0.015(10) -0.013(11) -0.018(11)
O8 0.173(15) 0.146(14) 0.177(16) 0.044(12) -0.029(13) -0.042(12)
O9 0.133(14) 0.134(14) 0.166(15) -0.001(11) 0.066(11) 0.028(10)
O10 0.077(6) 0.059(6) 0.084(7) -0.015(5) 0.034(5) -0.020(5)
O11 0.063(5) 0.073(6) 0.064(6) 0.010(5) 0.016(5) -0.011(5)
O12 0.141(13) 0.118(13) 0.128(13) -0.012(10) 0.048(11) 0.004(10)
O12' 0.17(5) 0.12(4) 0.13(4) 0.04(3) 0.08(4) 0.09(4)
O13 0.110(10) 0.156(13) 0.130(11) -0.010(10) 0.053(9) -0.008(9)
O14 0.10(2) 0.27(4) 0.14(3) 0.07(3) 0.025(19) -0.05(2)
O15 0.23(2) 0.064(9) 0.114(12) -0.005(8) 0.127(14) 0.000(10)
O16 0.26(4) 0.12(2) 0.11(2) -0.041(16) 0.12(2) -0.12(2)
O17 0.058(5) 0.065(6) 0.072(6) -0.004(4) 0.031(5) -0.005(4)
O18 0.110(11) 0.123(12) 0.27(2) 0.045(13) 0.072(12) 0.027(9)
O19 0.100(17) 0.095(17) 0.091(17) 0.015(11) 0.019(12) -0.008(12)
O19' 0.108(19) 0.100(19) 0.123(19) -0.005(12) 0.025(12) 0.008(12)

loop_
_atom_type_symbol
_atom_type_description
_atom_type_scat_dispersion_real
_atom_type_scat_dispersion_imag
_atom_type_scat_source
C C 0.0033 0.0016 'International Tables Vol C Tables 4.2.6.8 and 6.1.1.4'
H H 0.0000 0.0000 'International Tables Vol C Tables 4.2.6.8 and 6.1.1.4'
N N 0.0061 0.0033 'International Tables Vol C Tables 4.2.6.8 and 6.1.1.4'
O O 0.0106 0.0060 'International Tables Vol C Tables 4.2.6.8 and 6.1.1.4'
F F 0.0171 0.0103 'International Tables Vol C Tables 4.2.6.8 and 6.1.1.4'
Si Si 0.0817 0.0704 'International Tables Vol C Tables 4.2.6.8 and 6.1.1.4'
Cu Cu 0.3201 1.2651 'International Tables Vol C Tables 4.2.6.8 and 6.1.1.4'

loop_
_geom_angle_atom_site_label_1
_geom_angle_atom_site_label_2
_geom_angle_atom_site_label_3
_geom_angle
_geom_angle_site_symmetry_1
_geom_angle_site_symmetry_3
O1 Cu1 N1 90.8(3) . .
O1 Cu1 N12 177.9(3) . 2_656
N1 Cu1 N12 89.6(3) . 2_656
O1 Cu1 N16 85.6(3) . 3_566
N1 Cu1 N16 172.2(3) . 3_566
N12 Cu1 N16 93.7(3) 2_656 3_566
O1 Cu2 N9 92.3(3) . .
O1 Cu2 N5 173.1(3) . .
N9 Cu2 N5 88.1(3) . .
O1 Cu2 N15 86.7(3) . 3_566
N9 Cu2 N15 175.9(3) . 3_566
N5 Cu2 N15 93.3(3) . 3_566
O3 Cu3 N6 89.7(3) . .
O3 Cu3 N10 174.7(3) . .
N6 Cu3 N10 88.0(3) . .
O3 Cu3 N3 84.6(3) . 3_666
N6 Cu3 N3 167.3(3) . 3_666
N10 Cu3 N3 96.7(3) . 3_666
O3 Cu3 O2 99.6(3) . .
N6 Cu3 O2 87.9(3) . .
N10 Cu3 O2 85.2(3) . .
N3 Cu3 O2 104.2(3) 3_666 .
O3 Cu4 N8 171.6(3) . 4_565
O3 Cu4 N4 83.2(3) . 3_666
N8 Cu4 N4 93.2(3) 4_565 3_666
O3 Cu4 N13 94.1(3) . .
N8 Cu4 N13 87.2(3) 4_565 .
N4 Cu4 N13 163.2(3) 3_666 .
O3 Cu4 O4 94.1(3) . .
N8 Cu4 O4 93.9(3) 4_565 .
N4 Cu4 O4 97.2(3) 3_666 .
N13 Cu4 O4 99.5(3) . .
F1 Si1 F3 96.9(13) . .
F1 Si1 F2 98.5(11) . .
F3 Si1 F2 94.7(12) . .
F1 Si1 F6 94.6(12) . .
F3 Si1 F6 168.4(14) . .
F2 Si1 F6 82.9(12) . .
F1 Si1 F4 169.0(13) . .
F3 Si1 F4 88.6(13) . .
F2 Si1 F4 90.4(12) . .
F6 Si1 F4 80.1(13) . .
F1 Si1 F5 86.4(11) . .
F3 Si1 F5 86.4(12) . .
F2 Si1 F5 174.8(12) . .
F6 Si1 F5 95.0(11) . .
F4 Si1 F5 84.5(12) . .
F1' Si1' F2' 86.3(9) . .
F1' Si1' F4' 176.1(11) . .
F2' Si1' F4' 92.4(10) . .
F1' Si1' F5' 85.6(10) . .
F2' Si1' F5' 171.8(11) . .
F4' Si1' F5' 95.6(8) . .
F1' Si1' F6' 90.2(10) . .
F2' Si1' F6' 87.3(10) . .
F4' Si1' F6' 93.4(8) . .
F5' Si1' F6' 94.1(8) . .
F1' Si1' F3' 91.6(10) . .
F2' Si1' F3' 92.4(10) . .
F4' Si1' F3' 84.8(10) . .
F5' Si1' F3' 86.5(10) . .
F6' Si1' F3' 178.2(11) . .
F10 Si2 F7 177.4(5) . .
F10 Si2 F11 91.1(5) . .
F7 Si2 F11 90.9(5) . .
F10 Si2 F8 88.6(4) . .
F7 Si2 F8 89.8(4) . .
F11 Si2 F8 89.9(4) . .
F10 Si2 F9 89.2(6) . .
F7 Si2 F9 88.8(6) . .
F11 Si2 F9 179.6(5) . .
F8 Si2 F9 90.4(4) . .
F10 Si2 F12 90.2(3) . .
F7 Si2 F12 91.4(4) . .
F11 Si2 F12 91.8(4) . .
F8 Si2 F12 177.9(4) . .
F9 Si2 F12 87.9(4) . .
F14 Si3 F14 179.998(2) 3_566 .
F14 Si3 F13 88.8(5) 3_566 .
F14 Si3 F13 91.2(5) . .
F14 Si3 F13 91.2(5) 3_566 3_566
F14 Si3 F13 88.8(5) . 3_566
F13 Si3 F13 179.998(1) . 3_566
F14 Si3 F15 90.1(4) 3_566 .
F14 Si3 F15 89.9(4) . .
F13 Si3 F15 90.6(4) . .
F13 Si3 F15 89.4(4) 3_566 .
F14 Si3 F15 89.9(4) 3_566 3_566
F14 Si3 F15 90.1(4) . 3_566
F13 Si3 F15 89.4(4) . 3_566
F13 Si3 F15 90.6(4) 3_566 3_566
F15 Si3 F15 180.000(2) . 3_566
F17 Si4 F17 179.999(1) 3_675 .
F17 Si4 F18 89.3(4) 3_675 .
F17 Si4 F18 90.7(4) . .
F17 Si4 F18 90.7(4) 3_675 3_675
F17 Si4 F18 89.3(4) . 3_675
F18 Si4 F18 180.0 . 3_675
F17 Si4 F16 89.6(5) 3_675 3_675
F17 Si4 F16 90.4(5) . 3_675
F18 Si4 F16 89.5(4) . 3_675
F18 Si4 F16 90.5(4) 3_675 3_675
F17 Si4 F16 90.4(5) 3_675 .
F17 Si4 F16 89.6(5) . .
F18 Si4 F16 90.5(4) . .
F18 Si4 F16 89.5(4) 3_675 .
F16 Si4 F16 179.997(1) 3_675 .
Cu2 O1 Cu1 124.4(3) . .
Cu4 O3 Cu3 117.6(3) . .
C1 N1 C5 118.2(8) . .
C1 N1 Cu1 119.1(6) . .
C5 N1 Cu1 122.7(6) . .
C7 N2 C6 106.3(7) . .
C7 N2 C4 126.1(7) . .
C6 N2 C4 127.6(7) . .
C6 N3 N4 108.4(7) . .
C6 N3 Cu3 134.9(6) . 3_666
N4 N3 Cu3 116.7(5) . 3_666
C7 N4 N3 107.5(7) . .
C7 N4 Cu4 134.3(6) . 3_666
N3 N4 Cu4 118.1(5) . 3_666
C8 N5 N6 106.8(7) . .
C8 N5 Cu2 132.7(6) . .
N6 N5 Cu2 119.8(5) . .
C9 N6 N5 107.5(7) . .
C9 N6 Cu3 126.8(6) . .
N5 N6 Cu3 125.3(5) . .
C8 N7 C9 105.6(7) . .
C8 N7 C10 129.4(7) . .
C9 N7 C10 124.9(7) . .
C13 N8 C14 118.3(8) . .
C13 N8 Cu4 120.0(6) . 4_566
C14 N8 Cu4 121.5(6) . 4_566
C15 N9 N10 108.2(7) . .
C15 N9 Cu2 127.6(6) . .
N10 N9 Cu2 124.0(5) . .
C16 N10 N9 106.8(6) . .
C16 N10 Cu3 131.8(6) . .
N9 N10 Cu3 120.5(5) . .
C15 N11 C16 106.2(7) . .
C15 N11 C17 127.0(7) . .
C16 N11 C17 126.9(7) . .
C20 N12 C21 117.2(8) . .
C20 N12 Cu1 122.5(6) . 2_646
C21 N12 Cu1 119.8(6) . 2_646
C22 N13 C26 118.5(8) . .
C22 N13 Cu4 116.9(6) . .
C26 N13 Cu4 124.6(7) . .
C27 N14 C28 104.8(7) . .
C27 N14 C25 128.0(8) . .
C28 N14 C25 127.2(8) . .
C27 N15 N16 107.4(7) . .
C27 N15 Cu2 130.8(6) . 3_566
N16 N15 Cu2 120.3(5) . 3_566
C28 N16 N15 106.9(7) . .
C28 N16 Cu1 135.9(6) . 3_566
N15 N16 Cu1 117.0(5) . 3_566
N1 C1 C2 122.9(9) . .
C3 C2 C1 119.1(11) . .
C2 C3 C4 118.4(10) . .
C3 C4 C5 120.2(8) . .
C3 C4 N2 120.4(8) . .
C5 C4 N2 119.3(8) . .
N1 C5 C4 121.0(8) . .
N3 C6 N2 108.5(7) . .
N4 C7 N2 109.3(8) . .
N5 C8 N7 110.5(8) . .
N6 C9 N7 109.6(8) . .
C14 C10 C11 121.0(8) . .
C14 C10 N7 119.1(7) . .
C11 C10 N7 119.9(8) . .
C10 C11 C12 117.2(9) . .
C13 C12 C11 119.7(10) . .
N8 C13 C12 123.0(9) . .
N8 C14 C10 120.7(8) . .
N9 C15 N11 108.9(7) . .
N10 C16 N11 110.0(7) . .
C18 C17 C21 120.0(8) . .
C18 C17 N11 121.0(8) . .
C21 C17 N11 119.0(7) . .
C17 C18 C19 117.0(9) . .
C20 C19 C18 121.2(9) . .
N12 C20 C19 122.2(9) . .
N12 C21 C17 122.3(8) . .
N13 C22 C23 124.0(9) . .
C22 C23 C24 118.7(10) . .
C25 C24 C23 117.4(9) . .
C24 C25 C26 120.4(9) . .
C24 C25 N14 120.2(8) . .
C26 C25 N14 119.4(9) . .
N13 C26 C25 121.0(9) . .
N15 C27 N14 110.1(8) . .
N16 C28 N14 110.8(8) . .

loop_
_geom_bond_atom_site_label_1
_geom_bond_atom_site_label_2
_geom_bond_distance
_geom_bond_site_symmetry_2
Cu1 O1 1.912(6) .
Cu1 N1 2.024(7) .
Cu1 N12 2.046(7) 2_656
Cu1 N16 2.047(7) 3_566
Cu2 O1 1.892(6) .
Cu2 N9 2.002(7) .
Cu2 N5 2.004(7) .
Cu2 N15 2.015(7) 3_566
Cu3 O3 1.908(6) .
Cu3 N6 2.003(7) .
Cu3 N10 2.009(7) .
Cu3 N3 2.011(7) 3_666
Cu3 O2 2.331(7) .
Cu4 O3 1.893(6) .
Cu4 N8 2.015(7) 4_565
Cu4 N4 2.061(7) 3_666
Cu4 N13 2.064(7) .
Cu4 O4 2.218(7) .
Si1 F1 1.596(18) .
Si1 F3 1.60(2) .
Si1 F2 1.60(2) .
Si1 F6 1.65(2) .
Si1 F4 1.66(2) .
Si1 F5 1.69(2) .
Si1' F1' 1.566(10) .
Si1' F2' 1.576(10) .
Si1' F4' 1.587(10) .
Si1' F5' 1.592(11) .
Si1' F6' 1.594(10) .
Si1' F3' 1.596(10) .
Si2 F10 1.646(7) .
Si2 F7 1.660(7) .
Si2 F11 1.661(7) .
Si2 F8 1.676(7) .
Si2 F9 1.677(8) .
Si2 F12 1.683(6) .
Si3 F14 1.647(7) 3_566
Si3 F14 1.647(7) .
Si3 F13 1.660(7) .
Si3 F13 1.660(7) 3_566
Si3 F15 1.677(6) .
Si3 F15 1.677(6) 3_566
Si4 F17 1.645(8) 3_675
Si4 F17 1.645(8) .
Si4 F18 1.679(6) .
Si4 F18 1.679(6) 3_675
Si4 F16 1.697(7) 3_675
Si4 F16 1.697(7) .
N1 C1 1.332(13) .
N1 C5 1.339(10) .
N2 C7 1.350(11) .
N2 C6 1.370(11) .
N2 C4 1.451(11) .
N3 C6 1.292(10) .
N3 N4 1.378(10) .
N3 Cu3 2.011(7) 3_666
N4 C7 1.301(11) .
N4 Cu4 2.061(7) 3_666
N5 C8 1.299(11) .
N5 N6 1.374(9) .
N6 C9 1.303(11) .
N7 C8 1.340(11) .
N7 C9 1.350(11) .
N7 C10 1.429(11) .
N8 C13 1.334(12) .
N8 C14 1.347(11) .
N8 Cu4 2.015(7) 4_566
N9 C15 1.315(10) .
N9 N10 1.385(9) .
N10 C16 1.309(10) .
N11 C15 1.359(11) .
N11 C16 1.361(10) .
N11 C17 1.424(10) .
N12 C20 1.330(12) .
N12 C21 1.341(11) .
N12 Cu1 2.046(7) 2_646
N13 C22 1.314(13) .
N13 C26 1.325(11) .
N14 C27 1.341(11) .
N14 C28 1.371(11) .
N14 C25 1.436(11) .
N15 C27 1.312(11) .
N15 N16 1.381(10) .
N15 Cu2 2.015(7) 3_566
N16 C28 1.285(11) .
N16 Cu1 2.047(7) 3_566
C1 C2 1.380(16) .
C2 C3 1.355(15) .
C3 C4 1.374(14) .
C4 C5 1.381(12) .
C10 C14 1.374(12) .
C10 C11 1.377(12) .
C11 C12 1.378(14) .
C12 C13 1.359(14) .
C17 C18 1.360(12) .
C17 C21 1.384(12) .
C18 C19 1.364(14) .
C19 C20 1.364(14) .
C22 C23 1.371(15) .
C23 C24 1.390(14) .
C24 C25 1.364(14) .
C25 C26 1.402(13) .
